data_4034897
loop_
_publ_author_name
'He, Fa-Gui'
'Li, Zong-Jun'
'Yang, Wei-Wei'
'Gao, Xiang'

_publ_section_title
;
 Synthesis of (MeO)<sub>2</sub>Bn<sub>2</sub>C<sub>70</sub>:
 Regiochemistry of 2-fold Additions to C<sub>70</sub> with Addends That
 Are Preferential for Ortho Addition and Capable of Para Addition.
;
_journal_issue 22
_journal_name_full 'The Journal of organic chemistry'
_journal_page_first 13716
_journal_page_last 13725
_journal_paper_doi 10.1021/acs.joc.8b01977
_journal_volume 83
_journal_year 2018
_chemical_formula_moiety 'C86 H20 O2'
_chemical_formula_sum 'C86 H20 O2'
_chemical_formula_weight 1085.02
_space_group_IT_number 14
_space_group_name_Hall '-P 2yn'
_space_group_name_H-M_alt 'P 1 21/n 1'
_symmetry_cell_setting monoclinic
_symmetry_space_group_name_Hall '-P 2yn'
_symmetry_space_group_name_H-M 'P 1 21/n 1'
_atom_sites_solution_hydrogens geom
_atom_sites_solution_primary direct
_atom_sites_solution_secondary difmap
_audit_creation_method SHELXL-97
_cell_angle_alpha 90.00
_cell_angle_beta 91.9930(10)
_cell_angle_gamma 90.00
_cell_formula_units_Z 4
_cell_length_a 10.9355(7)
_cell_length_b 19.3692(12)
_cell_length_c 23.4651(14)
_cell_measurement_reflns_used 1031
_cell_measurement_temperature 190(2)
_cell_measurement_theta_max 26.00
_cell_measurement_theta_min 1.74
_cell_volume 4967.2(5)
_computing_cell_refinement 'Bruker SAINT'
_computing_data_collection 'Bruker APEX2'
_computing_data_reduction 'Bruker SAINT'
_computing_molecular_graphics 'Bruker SHELXTL'
_computing_publication_material 'Bruker SHELXTL'
_computing_structure_refinement 'SHELXL-97 (Sheldrick, 2008)'
_computing_structure_solution 'SHELXS-97 (Sheldrick, 2008)'
_diffrn_ambient_temperature 190(2)
_diffrn_measured_fraction_theta_full 0.995
_diffrn_measured_fraction_theta_max 0.995
_diffrn_measurement_device_type 'Bruker APEX-II CCD'
_diffrn_measurement_method '\f and \w scans'
_diffrn_radiation_monochromator graphite
_diffrn_radiation_source 'fine-focus sealed tube'
_diffrn_radiation_type MoK\a
_diffrn_radiation_wavelength 0.71073
_diffrn_reflns_av_R_equivalents 0.0673
_diffrn_reflns_av_sigmaI/netI 0.0894
_diffrn_reflns_limit_h_max 7
_diffrn_reflns_limit_h_min -13
_diffrn_reflns_limit_k_max 23
_diffrn_reflns_limit_k_min -23
_diffrn_reflns_limit_l_max 28
_diffrn_reflns_limit_l_min -28
_diffrn_reflns_number 26587
_diffrn_reflns_theta_full 26.00
_diffrn_reflns_theta_max 26.00
_diffrn_reflns_theta_min 1.74
_exptl_absorpt_coefficient_mu 0.086
_exptl_absorpt_correction_T_max 0.988
_exptl_absorpt_correction_T_min 0.985
_exptl_absorpt_correction_type multi-scan
_exptl_absorpt_process_details 'SADABS, Sheldrick, 1996'
_exptl_crystal_colour black
_exptl_crystal_density_diffrn 1.451
_exptl_crystal_density_method 'not measured'
_exptl_crystal_description block
_exptl_crystal_F_000 2208
_exptl_crystal_size_max 0.17
_exptl_crystal_size_mid 0.15
_exptl_crystal_size_min 0.14
_platon_squeeze_details end
_refine_diff_density_max 0.240
_refine_diff_density_min -0.239
_refine_diff_density_rms 0.060
_refine_ls_extinction_method SHELXL
_refine_ls_goodness_of_fit_ref 0.982
_refine_ls_hydrogen_treatment mixed
_refine_ls_matrix_type full
_refine_ls_number_parameters 793
_refine_ls_number_reflns 9728
_refine_ls_number_restraints 0
_refine_ls_restrained_S_all 0.982
_refine_ls_R_factor_all 0.1055
_refine_ls_R_factor_gt 0.0662
_refine_ls_shift/su_max 0.000
_refine_ls_shift/su_mean 0.000
_refine_ls_structure_factor_coef Fsqd
_refine_ls_weighting_details 'calc w=1/[\s^2^(Fo^2^)+(0.0726P)^2^+0.0000P] where P=(Fo^2^+2Fc^2^)/3'
_refine_ls_weighting_scheme calc
_refine_ls_wR_factor_gt 0.1421
_refine_ls_wR_factor_ref 0.1584
_reflns_number_gt 6103
_reflns_number_total 9728
_reflns_threshold_expression >2sigma(I)
_cod_data_source_file jo8b01977_si_004.cif
_cod_data_source_block a010m_sq_d
_cod_depositor_comments
;
The following automatic conversions were performed:

data item '_symmetry_cell_setting' value 'Monoclinic' was changed to
'monoclinic' in accordance with the
/home/data/users/saulius/crontab/automatic-downloads/current/ACS/lib/dictionaries/cif_core.dic
dictionary named 'cif_core.dic' version 2.4.2 last updated on
2011-04-26.

Automatic conversion script
Id: cif_fix_values 6909 2019-04-08 15:41:33Z antanas 
;
_cod_original_sg_symbol_H-M 'P 21/n'
_cod_database_code 4034897

loop_
_symmetry_equiv_pos_as_xyz
'x, y, z'
'-x+1/2, y+1/2, -z+1/2'
'-x, -y, -z'
'x-1/2, -y-1/2, z-1/2'

loop_
_atom_site_label
_atom_site_type_symbol
_atom_site_fract_x
_atom_site_fract_y
_atom_site_fract_z
_atom_site_U_iso_or_equiv
_atom_site_adp_type
_atom_site_occupancy
_atom_site_symmetry_multiplicity
_atom_site_calc_flag
_atom_site_refinement_flags
C1 C 1.0601(3) 0.64339(16) 0.34801(13) 0.0274(7) Uani 1 1 d .
C2 C 1.0552(2) 0.57525(15) 0.36382(12) 0.0247(6) Uani 1 1 d .
C3 C 1.0065(3) 0.55866(16) 0.41847(12) 0.0267(7) Uani 1 1 d .
C4 C 0.9722(3) 0.61047(17) 0.45590(12) 0.0303(7) Uani 1 1 d .
C5 C 0.9799(3) 0.68151(16) 0.43849(13) 0.0308(7) Uani 1 1 d .
C6 C 1.0219(3) 0.69758(16) 0.38561(13) 0.0290(7) Uani 1 1 d .
C7 C 0.9642(3) 0.75152(15) 0.35247(13) 0.0278(7) Uani 1 1 d .
C8 C 0.9635(3) 0.73087(14) 0.29344(12) 0.0258(7) Uani 1 1 d .
C9 C 1.0227(3) 0.66471(15) 0.29015(12) 0.0247(7) Uani 1 1 d .
C10 C 0.9790(3) 0.61684(15) 0.25200(11) 0.0246(7) Uani 1 1 d .
C11 C 0.9934(3) 0.53860(14) 0.25878(12) 0.0228(6) Uani 1 1 d .
C12 C 1.0339(3) 0.51512(15) 0.32214(12) 0.0242(6) Uani 1 1 d .
C13 C 0.9343(3) 0.47576(14) 0.35395(12) 0.0247(7) Uani 1 1 d .
C14 C 0.9331(3) 0.49761(15) 0.41199(12) 0.0272(7) Uani 1 1 d .
C15 C 0.8275(3) 0.48966(15) 0.44361(12) 0.0284(7) Uani 1 1 d .
C16 C 0.7924(3) 0.54468(17) 0.48208(12) 0.0307(7) Uani 1 1 d .
C17 C 0.8621(3) 0.60325(17) 0.48789(12) 0.0314(7) Uani 1 1 d .
C18 C 0.8032(3) 0.67005(17) 0.49083(12) 0.0319(7) Uani 1 1 d .
C19 C 0.8754(3) 0.71809(16) 0.46023(12) 0.0313(7) Uani 1 1 d .
C20 C 0.8222(3) 0.77466(16) 0.42981(13) 0.0325(7) Uani 1 1 d .
C21 C 0.8669(3) 0.79197(15) 0.37353(13) 0.0301(7) Uani 1 1 d .
C22 C 0.7851(3) 0.82198(14) 0.33261(13) 0.0283(7) Uani 1 1 d .
C23 C 0.7844(3) 0.80186(14) 0.27391(12) 0.0254(7) Uani 1 1 d .
C24 C 0.8674(3) 0.75090(14) 0.25518(12) 0.0257(7) Uani 1 1 d .
C25 C 0.8208(3) 0.69947(14) 0.21509(11) 0.0234(6) Uani 1 1 d .
C26 C 0.8743(3) 0.63316(14) 0.21636(11) 0.0207(6) Uani 1 1 d .
C27 C 0.8024(3) 0.57198(14) 0.20986(11) 0.0219(6) Uani 1 1 d .
C28 C 0.8617(3) 0.51820(14) 0.24111(11) 0.0216(6) Uani 1 1 d .
C29 C 0.7919(3) 0.47196(13) 0.27013(12) 0.0215(6) Uani 1 1 d .
C30 C 0.8291(3) 0.45026(14) 0.32783(12) 0.0232(6) Uani 1 1 d .
C31 C 0.7181(3) 0.44414(14) 0.35944(12) 0.0251(7) Uani 1 1 d .
C32 C 0.7186(3) 0.46325(15) 0.41662(12) 0.0268(7) Uani 1 1 d .
C33 C 0.6143(3) 0.50033(16) 0.43835(13) 0.0299(7) Uani 1 1 d .
C34 C 0.6593(3) 0.55000(16) 0.47885(12) 0.0296(7) Uani 1 1 d .
C35 C 0.5996(3) 0.61465(17) 0.48539(12) 0.0300(7) Uani 1 1 d .
C36 C 0.6752(3) 0.67696(17) 0.49205(11) 0.0301(7) Uani 1 1 d .
C37 C 0.6251(3) 0.74037(16) 0.47194(12) 0.0320(7) Uani 1 1 d .
C38 C 0.6980(3) 0.78880(16) 0.44092(13) 0.0316(7) Uani 1 1 d .
C39 C 0.6184(3) 0.82355(15) 0.40000(12) 0.0282(7) Uani 1 1 d .
C40 C 0.6615(3) 0.83958(14) 0.34652(13) 0.0288(7) Uani 1 1 d .
C41 C 0.5826(3) 0.83095(14) 0.29619(13) 0.0284(7) Uani 1 1 d .
C42 C 0.6614(3) 0.80687(14) 0.25092(12) 0.0263(7) Uani 1 1 d .
C43 C 0.6173(3) 0.75917(15) 0.21275(12) 0.0243(6) Uani 1 1 d .
C44 C 0.6955(3) 0.70271(15) 0.19682(11) 0.0226(6) Uani 1 1 d .
C45 C 0.6230(3) 0.64271(15) 0.19090(11) 0.0223(6) Uani 1 1 d .
C46 C 0.6727(3) 0.57611(14) 0.20242(11) 0.0218(6) Uani 1 1 d .
C47 C 0.5988(3) 0.52688(14) 0.23204(12) 0.0239(7) Uani 1 1 d .
C48 C 0.6599(3) 0.47774(14) 0.26757(12) 0.0243(7) Uani 1 1 d .
C49 C 0.6157(3) 0.46049(14) 0.32250(12) 0.0248(7) Uani 1 1 d .
C50 C 0.5082(3) 0.49265(15) 0.34300(13) 0.0274(7) Uani 1 1 d .
C51 C 0.5092(3) 0.51318(15) 0.40359(13) 0.0280(7) Uani 1 1 d .
C52 C 0.4366(3) 0.57051(16) 0.41897(13) 0.0294(7) Uani 1 1 d .
C53 C 0.4807(3) 0.62007(16) 0.45970(12) 0.0282(7) Uani 1 1 d .
C54 C 0.4304(3) 0.68669(16) 0.44258(12) 0.0292(7) Uani 1 1 d .
C55 C 0.5005(3) 0.74550(16) 0.44898(12) 0.0308(7) Uani 1 1 d .
C56 C 0.4970(3) 0.79791(16) 0.40480(13) 0.0298(7) Uani 1 1 d .
C57 C 0.4227(3) 0.78889(15) 0.35513(12) 0.0269(7) Uani 1 1 d .
C58 C 0.4656(3) 0.80707(14) 0.30009(12) 0.0271(7) Uani 1 1 d .
C59 C 0.3968(3) 0.76553(16) 0.25308(13) 0.0303(7) Uani 1 1 d .
C60 C 0.4828(3) 0.73807(16) 0.20375(12) 0.0276(7) Uani 1 1 d .
C61 C 0.4994(3) 0.65990(16) 0.20280(11) 0.0254(7) Uani 1 1 d .
C62 C 0.4297(3) 0.61396(15) 0.23109(12) 0.0257(7) Uani 1 1 d .
C63 C 0.4801(3) 0.54781(15) 0.24836(12) 0.0253(7) Uani 1 1 d .
C64 C 0.4373(3) 0.53097(15) 0.30324(13) 0.0275(7) Uani 1 1 d .
C65 C 0.3587(2) 0.58693(15) 0.32046(13) 0.0266(7) Uani 1 1 d .
C66 C 0.3584(3) 0.60594(15) 0.37782(13) 0.0276(7) Uani 1 1 d .
C67 C 0.3526(3) 0.67737(16) 0.39246(13) 0.0296(7) Uani 1 1 d .
C68 C 0.3491(3) 0.72683(16) 0.34885(13) 0.0282(7) Uani 1 1 d .
C69 C 0.3455(3) 0.70698(16) 0.29013(12) 0.0274(7) Uani 1 1 d .
C70 C 0.3516(3) 0.63799(16) 0.27664(13) 0.0273(7) Uani 1 1 d .
C71 C 1.0862(3) 0.51146(15) 0.21420(12) 0.0273(7) Uani 1 1 d .
H71A H 1.1686 0.5232 0.2276 0.033 Uiso 1 1 calc R
H71B H 1.0807 0.4615 0.2125 0.033 Uiso 1 1 calc R
C72 C 1.0658(3) 0.53979(16) 0.15534(13) 0.0286(7) Uani 1 1 d .
C73 C 0.9826(3) 0.51067(19) 0.11642(14) 0.0430(9) Uani 1 1 d .
H73 H 0.9406 0.4709 0.1263 0.052 Uiso 1 1 calc R
C74 C 0.9609(4) 0.5396(2) 0.06303(15) 0.0572(11) Uani 1 1 d .
H74 H 0.9026 0.5203 0.0380 0.069 Uiso 1 1 calc R
C75 C 1.0262(4) 0.5971(2) 0.04717(16) 0.0632(12) Uani 1 1 d .
H75 H 1.0128 0.6160 0.0111 0.076 Uiso 1 1 calc R
C76 C 1.1111(4) 0.6265(2) 0.08459(17) 0.0586(11) Uani 1 1 d .
H76 H 1.1552 0.6652 0.0740 0.070 Uiso 1 1 calc R
C77 C 1.1298(3) 0.59790(17) 0.13789(14) 0.0399(8) Uani 1 1 d .
H77 H 1.1869 0.6180 0.1631 0.048 Uiso 1 1 calc R
C78 C 1.1940(3) 0.44562(16) 0.36763(12) 0.0308(7) Uani 1 1 d .
H78A H 1.2634 0.4176 0.3591 0.046 Uiso 1 1 calc R
H78B H 1.1348 0.4181 0.3866 0.046 Uiso 1 1 calc R
H78C H 1.2199 0.4831 0.3919 0.046 Uiso 1 1 calc R
C79 C 0.4335(3) 0.76371(17) 0.14324(13) 0.0362(8) Uani 1 1 d .
H79A H 0.3525 0.7447 0.1358 0.043 Uiso 1 1 calc R
H79B H 0.4259 0.8136 0.1440 0.043 Uiso 1 1 calc R
C80 C 0.5150(3) 0.74343(16) 0.09513(12) 0.0308(7) Uani 1 1 d .
C81 C 0.6080(3) 0.78734(18) 0.07932(13) 0.0377(8) Uani 1 1 d .
H81 H 0.6173 0.8299 0.0972 0.045 Uiso 1 1 calc R
C82 C 0.6873(4) 0.7686(2) 0.03719(15) 0.0519(10) Uani 1 1 d .
H82 H 0.7486 0.7989 0.0267 0.062 Uiso 1 1 calc R
C83 C 0.6757(4) 0.7060(2) 0.01122(16) 0.0563(11) Uani 1 1 d .
H83 H 0.7305 0.6931 -0.0163 0.068 Uiso 1 1 calc R
C84 C 0.5828(4) 0.6616(2) 0.02567(15) 0.0538(11) Uani 1 1 d .
H84 H 0.5739 0.6193 0.0074 0.065 Uiso 1 1 calc R
C85 C 0.5021(3) 0.68066(18) 0.06790(14) 0.0409(9) Uani 1 1 d .
H85 H 0.4395 0.6508 0.0776 0.049 Uiso 1 1 calc R
C86 C 0.2196(3) 0.84053(17) 0.25996(14) 0.0373(8) Uani 1 1 d .
H86A H 0.1592 0.8644 0.2367 0.056 Uiso 1 1 calc R
H86B H 0.2652 0.8733 0.2828 0.056 Uiso 1 1 calc R
H86C H 0.1797 0.8084 0.2843 0.056 Uiso 1 1 calc R
O1 O 1.14051(18) 0.47246(10) 0.31597(8) 0.0307(5) Uani 1 1 d .
O2 O 0.3007(2) 0.80415(12) 0.22430(9) 0.0420(6) Uani 1 1 d .

loop_
_atom_site_aniso_label
_atom_site_aniso_U_11
_atom_site_aniso_U_22
_atom_site_aniso_U_33
_atom_site_aniso_U_23
_atom_site_aniso_U_13
_atom_site_aniso_U_12
C1 0.0158(15) 0.0355(18) 0.0306(16) -0.0024(14) -0.0019(13) -0.0057(13)
C2 0.0160(15) 0.0324(17) 0.0255(15) 0.0005(13) -0.0024(12) 0.0012(12)
C3 0.0192(16) 0.0386(18) 0.0217(15) 0.0030(13) -0.0073(12) 0.0047(13)
C4 0.0276(17) 0.043(2) 0.0193(15) -0.0023(14) -0.0116(13) -0.0014(14)
C5 0.0255(17) 0.0377(19) 0.0284(17) -0.0126(14) -0.0106(13) -0.0004(14)
C6 0.0186(16) 0.0352(18) 0.0326(17) -0.0069(14) -0.0049(13) -0.0069(13)
C7 0.0210(16) 0.0263(17) 0.0361(18) -0.0053(14) 0.0009(13) -0.0080(13)
C8 0.0242(16) 0.0199(15) 0.0338(17) 0.0006(13) 0.0068(13) -0.0106(12)
C9 0.0181(15) 0.0255(16) 0.0309(16) 0.0033(13) 0.0062(13) -0.0049(12)
C10 0.0222(16) 0.0332(17) 0.0190(14) 0.0038(13) 0.0102(12) -0.0010(13)
C11 0.0221(16) 0.0243(15) 0.0222(15) 0.0039(12) 0.0029(12) 0.0030(12)
C12 0.0212(16) 0.0276(16) 0.0236(15) 0.0017(13) -0.0014(12) 0.0046(12)
C13 0.0279(17) 0.0234(16) 0.0230(15) 0.0086(12) 0.0029(13) 0.0091(13)
C14 0.0314(17) 0.0277(17) 0.0224(15) 0.0094(13) -0.0003(13) 0.0098(13)
C15 0.0397(19) 0.0245(16) 0.0208(15) 0.0094(13) 0.0005(14) 0.0054(14)
C16 0.0358(19) 0.0422(19) 0.0142(14) 0.0098(13) 0.0007(13) 0.0067(15)
C17 0.0380(19) 0.042(2) 0.0135(14) -0.0002(13) -0.0041(13) 0.0011(15)
C18 0.0398(19) 0.0394(19) 0.0161(15) -0.0087(14) -0.0043(14) 0.0037(15)
C19 0.0327(18) 0.0376(19) 0.0231(16) -0.0120(14) -0.0068(14) -0.0045(15)
C20 0.0365(19) 0.0275(17) 0.0330(18) -0.0112(14) -0.0041(15) -0.0042(14)
C21 0.0309(18) 0.0197(16) 0.0398(18) -0.0110(14) 0.0032(15) -0.0100(13)
C22 0.0276(17) 0.0156(15) 0.0422(19) -0.0023(13) 0.0072(14) -0.0045(12)
C23 0.0318(18) 0.0143(14) 0.0305(16) 0.0050(12) 0.0049(13) -0.0043(12)
C24 0.0248(16) 0.0224(16) 0.0303(16) 0.0074(13) 0.0093(13) -0.0027(13)
C25 0.0253(16) 0.0252(16) 0.0200(14) 0.0077(12) 0.0079(12) 0.0006(12)
C26 0.0220(15) 0.0244(15) 0.0161(14) 0.0019(11) 0.0056(12) 0.0010(12)
C27 0.0268(16) 0.0243(16) 0.0148(13) -0.0010(12) 0.0029(12) 0.0027(12)
C28 0.0268(16) 0.0187(15) 0.0191(14) -0.0026(12) 0.0005(12) 0.0036(12)
C29 0.0246(16) 0.0146(14) 0.0252(15) -0.0035(12) 0.0008(13) 0.0020(11)
C30 0.0288(17) 0.0140(14) 0.0268(15) 0.0019(12) 0.0001(13) 0.0029(12)
C31 0.0307(17) 0.0137(14) 0.0310(16) 0.0055(12) 0.0025(13) 0.0005(12)
C32 0.0294(17) 0.0237(16) 0.0278(16) 0.0110(13) 0.0073(13) 0.0028(13)
C33 0.0325(18) 0.0295(17) 0.0284(17) 0.0159(14) 0.0113(14) -0.0026(14)
C34 0.0340(18) 0.0384(19) 0.0170(15) 0.0102(14) 0.0093(13) 0.0035(14)
C35 0.0370(19) 0.0383(19) 0.0154(14) 0.0090(13) 0.0110(13) 0.0037(15)
C36 0.0369(19) 0.0416(19) 0.0119(14) -0.0030(13) 0.0024(13) 0.0076(15)
C37 0.0394(19) 0.0361(19) 0.0208(15) -0.0105(14) 0.0053(14) 0.0067(15)
C38 0.0375(19) 0.0282(17) 0.0289(17) -0.0134(14) -0.0016(14) -0.0002(14)
C39 0.0360(19) 0.0206(16) 0.0281(16) -0.0092(13) 0.0039(14) 0.0049(13)
C40 0.0314(18) 0.0167(15) 0.0388(18) -0.0043(13) 0.0083(15) -0.0008(13)
C41 0.0361(19) 0.0177(15) 0.0316(17) 0.0033(13) 0.0049(14) 0.0049(13)
C42 0.0309(17) 0.0188(15) 0.0297(16) 0.0091(13) 0.0083(13) 0.0018(12)
C43 0.0255(16) 0.0249(16) 0.0226(15) 0.0084(12) 0.0046(12) 0.0051(12)
C44 0.0297(17) 0.0251(16) 0.0129(13) 0.0056(12) 0.0016(12) 0.0047(13)
C45 0.0244(16) 0.0301(16) 0.0123(13) 0.0033(12) 0.0001(12) 0.0038(13)
C46 0.0246(16) 0.0246(16) 0.0158(13) -0.0043(12) -0.0035(12) 0.0014(12)
C47 0.0222(16) 0.0245(16) 0.0248(15) -0.0067(12) -0.0023(12) -0.0027(12)
C48 0.0273(17) 0.0193(15) 0.0264(16) -0.0040(12) 0.0008(13) -0.0058(12)
C49 0.0246(16) 0.0175(15) 0.0323(17) 0.0016(13) 0.0008(13) -0.0046(12)
C50 0.0268(17) 0.0214(16) 0.0344(17) 0.0040(13) 0.0084(14) -0.0086(13)
C51 0.0283(17) 0.0245(16) 0.0320(17) 0.0118(13) 0.0120(14) -0.0046(13)
C52 0.0249(17) 0.0318(17) 0.0324(17) 0.0075(14) 0.0148(13) -0.0029(13)
C53 0.0298(17) 0.0330(18) 0.0226(15) 0.0050(13) 0.0140(13) 0.0019(14)
C54 0.0252(17) 0.0386(19) 0.0249(16) 0.0022(14) 0.0140(13) 0.0038(14)
C55 0.0336(18) 0.0362(19) 0.0231(16) -0.0043(14) 0.0082(14) 0.0077(15)
C56 0.0318(18) 0.0286(17) 0.0298(17) -0.0030(14) 0.0119(14) 0.0095(14)
C57 0.0260(16) 0.0233(16) 0.0318(17) -0.0007(13) 0.0081(13) 0.0081(13)
C58 0.0283(17) 0.0206(15) 0.0326(17) 0.0027(13) 0.0060(13) 0.0102(13)
C59 0.0262(17) 0.0300(17) 0.0348(18) 0.0061(14) 0.0020(14) 0.0061(13)
C60 0.0268(17) 0.0341(18) 0.0220(15) 0.0056(13) 0.0027(13) 0.0058(13)
C61 0.0231(16) 0.0335(17) 0.0191(15) 0.0024(13) -0.0058(12) 0.0050(13)
C62 0.0166(15) 0.0334(17) 0.0264(15) -0.0033(13) -0.0059(12) -0.0014(13)
C63 0.0198(16) 0.0260(16) 0.0297(16) -0.0046(13) -0.0044(13) -0.0050(12)
C64 0.0216(16) 0.0243(16) 0.0368(18) 0.0014(13) 0.0006(14) -0.0093(13)
C65 0.0132(15) 0.0293(17) 0.0373(18) 0.0012(14) 0.0023(13) -0.0063(12)
C66 0.0164(15) 0.0280(17) 0.0390(18) 0.0076(14) 0.0095(13) -0.0034(12)
C67 0.0188(16) 0.0361(18) 0.0347(17) 0.0034(14) 0.0117(13) 0.0023(13)
C68 0.0170(15) 0.0324(17) 0.0357(18) 0.0013(14) 0.0086(13) 0.0070(13)
C69 0.0165(15) 0.0342(18) 0.0316(17) 0.0013(14) 0.0005(13) 0.0042(13)
C70 0.0136(15) 0.0364(18) 0.0318(17) -0.0007(14) -0.0022(13) -0.0010(13)
C71 0.0274(17) 0.0243(16) 0.0305(17) -0.0004(13) 0.0049(13) 0.0050(13)
C72 0.0268(17) 0.0312(18) 0.0284(16) 0.0009(14) 0.0109(13) 0.0066(13)
C73 0.056(2) 0.045(2) 0.0284(18) -0.0036(16) 0.0089(17) -0.0089(18)
C74 0.068(3) 0.075(3) 0.029(2) -0.0029(19) -0.0002(19) -0.013(2)
C75 0.088(3) 0.067(3) 0.034(2) 0.024(2) 0.001(2) -0.005(2)
C76 0.075(3) 0.056(3) 0.046(2) 0.018(2) 0.008(2) -0.017(2)
C77 0.045(2) 0.040(2) 0.0349(19) 0.0037(16) 0.0029(16) -0.0035(16)
C78 0.0295(18) 0.0329(18) 0.0298(17) 0.0074(14) -0.0036(14) 0.0059(14)
C79 0.0341(19) 0.0399(19) 0.0343(18) 0.0098(15) -0.0021(15) 0.0132(15)
C80 0.0354(19) 0.0324(18) 0.0236(16) 0.0083(14) -0.0130(14) 0.0068(14)
C81 0.047(2) 0.039(2) 0.0270(17) 0.0018(15) -0.0011(15) 0.0000(16)
C82 0.050(2) 0.067(3) 0.039(2) 0.006(2) 0.0079(18) -0.005(2)
C83 0.059(3) 0.072(3) 0.039(2) 0.006(2) 0.0119(19) 0.015(2)
C84 0.086(3) 0.040(2) 0.035(2) -0.0092(17) -0.006(2) 0.012(2)
C85 0.053(2) 0.037(2) 0.0326(19) 0.0037(16) -0.0077(17) 0.0017(17)
C86 0.0260(18) 0.0365(19) 0.050(2) 0.0052(16) 0.0061(15) 0.0108(14)
O1 0.0267(12) 0.0347(12) 0.0306(12) 0.0049(9) 0.0022(9) 0.0121(9)
O2 0.0336(13) 0.0516(15) 0.0410(13) 0.0104(11) 0.0029(11) 0.0233(11)

loop_
_atom_type_symbol
_atom_type_description
_atom_type_scat_dispersion_real
_atom_type_scat_dispersion_imag
_atom_type_scat_source
C C 0.0033 0.0016 'International Tables Vol C Tables 4.2.6.8 and 6.1.1.4'
H H 0.0000 0.0000 'International Tables Vol C Tables 4.2.6.8 and 6.1.1.4'
O O 0.0106 0.0060 'International Tables Vol C Tables 4.2.6.8 and 6.1.1.4'
S S 0.1246 0.1234 'International Tables Vol C Tables 4.2.6.8 and 6.1.1.4'

loop_
_geom_angle_atom_site_label_1
_geom_angle_atom_site_label_2
_geom_angle_atom_site_label_3
_geom_angle
C2 C1 C6 121.3(3)
C2 C1 C9 120.7(3)
C6 C1 C9 106.5(3)
C1 C2 C3 118.3(3)
C1 C2 C12 124.4(3)
C3 C2 C12 110.2(2)
C4 C3 C14 119.9(3)
C4 C3 C2 121.1(3)
C14 C3 C2 108.2(2)
C3 C4 C5 119.4(3)
C3 C4 C17 120.3(3)
C5 C4 C17 107.3(3)
C6 C5 C4 119.8(3)
C6 C5 C19 119.9(3)
C4 C5 C19 108.2(3)
C5 C6 C7 120.0(3)
C5 C6 C1 120.1(3)
C7 C6 C1 109.2(3)
C21 C7 C6 122.1(3)
C21 C7 C8 120.5(3)
C6 C7 C8 107.8(3)
C24 C8 C9 122.5(3)
C24 C8 C7 120.9(3)
C9 C8 C7 108.1(3)
C10 C9 C8 119.5(3)
C10 C9 C1 119.8(3)
C8 C9 C1 108.3(3)
C9 C10 C26 119.3(3)
C9 C10 C11 124.9(3)
C26 C10 C11 110.9(2)
C10 C11 C28 97.7(2)
C10 C11 C71 109.1(2)
C28 C11 C71 110.8(2)
C10 C11 C12 113.7(2)
C28 C11 C12 113.8(2)
C71 C11 C12 111.0(2)
O1 C12 C2 113.2(2)
O1 C12 C13 110.6(2)
C2 C12 C13 99.3(2)
O1 C12 C11 105.5(2)
C2 C12 C11 114.0(2)
C13 C12 C11 114.4(2)
C30 C13 C14 119.8(3)
C30 C13 C12 123.7(2)
C14 C13 C12 110.2(3)
C15 C14 C13 120.5(3)
C15 C14 C3 120.2(3)
C13 C14 C3 108.8(3)
C14 C15 C32 119.7(3)
C14 C15 C16 119.1(3)
C32 C15 C16 107.7(3)
C17 C16 C15 120.7(3)
C17 C16 C34 119.8(3)
C15 C16 C34 107.7(3)
C16 C17 C18 119.9(3)
C16 C17 C4 119.9(3)
C18 C17 C4 108.5(3)
C36 C18 C19 121.0(3)
C36 C18 C17 122.0(3)
C19 C18 C17 107.7(3)
C20 C19 C18 122.0(3)
C20 C19 C5 120.9(3)
C18 C19 C5 108.3(3)
C38 C20 C19 115.8(3)
C38 C20 C21 118.3(3)
C19 C20 C21 119.1(3)
C22 C21 C7 116.9(3)
C22 C21 C20 118.9(3)
C7 C21 C20 117.7(3)
C21 C22 C23 121.6(3)
C21 C22 C40 121.3(3)
C23 C22 C40 107.9(3)
C24 C23 C22 120.3(3)
C24 C23 C42 122.1(3)
C22 C23 C42 108.5(3)
C8 C24 C23 117.6(3)
C8 C24 C25 117.4(3)
C23 C24 C25 117.6(3)
C26 C25 C44 116.2(3)
C26 C25 C24 118.4(3)
C44 C25 C24 118.6(2)
C25 C26 C27 121.8(3)
C25 C26 C10 122.5(3)
C27 C26 C10 107.8(2)
C28 C27 C46 122.7(3)
C28 C27 C26 108.3(2)
C46 C27 C26 120.6(2)
C29 C28 C27 119.0(3)
C29 C28 C11 124.4(2)
C27 C28 C11 111.0(2)
C28 C29 C48 120.0(3)
C28 C29 C30 120.4(3)
C48 C29 C30 107.8(2)
C13 C30 C31 120.2(3)
C13 C30 C29 120.7(2)
C31 C30 C29 106.7(2)
C32 C31 C49 120.2(3)
C32 C31 C30 119.8(3)
C49 C31 C30 108.9(2)
C31 C32 C15 120.0(3)
C31 C32 C33 119.5(3)
C15 C32 C33 108.7(3)
C51 C33 C34 121.5(3)
C51 C33 C32 121.2(3)
C34 C33 C32 108.1(3)
C35 C34 C33 121.1(3)
C35 C34 C16 121.1(3)
C33 C34 C16 107.9(3)
C53 C35 C34 115.9(3)
C53 C35 C36 119.3(3)
C34 C35 C36 118.5(3)
C18 C36 C37 116.6(3)
C18 C36 C35 118.4(3)
C37 C36 C35 117.9(3)
C36 C37 C38 121.1(3)
C36 C37 C55 122.0(3)
C38 C37 C55 107.2(3)
C20 C38 C39 121.9(3)
C20 C38 C37 121.1(3)
C39 C38 C37 108.0(3)
C40 C39 C56 119.7(3)
C40 C39 C38 119.3(3)
C56 C39 C38 109.1(3)
C39 C40 C22 120.1(3)
C39 C40 C41 119.9(3)
C22 C40 C41 109.0(3)
C58 C41 C40 121.2(3)
C58 C41 C42 121.0(3)
C40 C41 C42 106.2(3)
C43 C42 C23 120.4(3)
C43 C42 C41 119.2(3)
C23 C42 C41 108.4(3)
C42 C43 C44 118.9(3)
C42 C43 C60 125.9(3)
C44 C43 C60 109.6(3)
C45 C44 C25 121.7(2)
C45 C44 C43 108.2(2)
C25 C44 C43 121.8(3)
C44 C45 C46 121.2(3)
C44 C45 C61 108.7(3)
C46 C45 C61 122.2(3)
C45 C46 C27 116.5(3)
C45 C46 C47 118.3(2)
C27 C46 C47 118.4(2)
C48 C47 C63 116.6(3)
C48 C47 C46 117.8(3)
C63 C47 C46 118.1(3)
C47 C48 C49 121.3(3)
C47 C48 C29 121.7(3)
C49 C48 C29 108.2(3)
C31 C49 C50 122.0(3)
C31 C49 C48 108.5(3)
C50 C49 C48 120.6(3)
C64 C50 C49 116.7(3)
C64 C50 C51 118.9(3)
C49 C50 C51 117.6(3)
C33 C51 C52 116.3(3)
C33 C51 C50 119.2(3)
C52 C51 C50 118.1(3)
C51 C52 C53 121.2(3)
C51 C52 C66 121.8(3)
C53 C52 C66 107.9(3)
C35 C53 C52 121.3(3)
C35 C53 C54 121.1(3)
C52 C53 C54 107.2(3)
C55 C54 C67 120.3(3)
C55 C54 C53 119.9(3)
C67 C54 C53 108.8(3)
C54 C55 C37 119.7(3)
C54 C55 C56 119.9(3)
C37 C55 C56 108.4(3)
C57 C56 C39 119.3(3)
C57 C56 C55 120.4(3)
C39 C56 C55 107.3(3)
C56 C57 C58 121.2(3)
C56 C57 C68 119.3(3)
C58 C57 C68 108.0(3)
C41 C58 C57 118.7(3)
C41 C58 C59 124.3(3)
C57 C58 C59 110.5(3)
O2 C59 C58 113.3(2)
O2 C59 C69 111.8(2)
C58 C59 C69 99.1(2)
O2 C59 C60 105.7(2)
C58 C59 C60 113.9(2)
C69 C59 C60 113.3(2)
C61 C60 C43 98.7(2)
C61 C60 C79 109.6(2)
C43 C60 C79 109.6(2)
C61 C60 C59 114.3(2)
C43 C60 C59 113.3(2)
C79 C60 C59 110.7(2)
C62 C61 C45 119.6(3)
C62 C61 C60 125.0(3)
C45 C61 C60 110.4(3)
C61 C62 C63 120.1(3)
C61 C62 C70 119.9(3)
C63 C62 C70 107.6(3)
C64 C63 C47 120.6(3)
C64 C63 C62 108.8(3)
C47 C63 C62 121.2(3)
C50 C64 C63 122.0(3)
C50 C64 C65 121.9(3)
C63 C64 C65 107.3(3)
C66 C65 C70 120.7(3)
C66 C65 C64 119.2(3)
C70 C65 C64 109.6(3)
C65 C66 C67 119.3(3)
C65 C66 C52 119.9(3)
C67 C66 C52 109.3(3)
C68 C67 C66 119.1(3)
C68 C67 C54 120.8(3)
C66 C67 C54 106.8(3)
C67 C68 C69 121.3(3)
C67 C68 C57 119.4(3)
C69 C68 C57 108.5(3)
C70 C69 C68 118.9(3)
C70 C69 C59 124.2(3)
C68 C69 C59 110.3(3)
C69 C70 C65 120.6(3)
C69 C70 C62 120.7(3)
C65 C70 C62 106.6(3)
C72 C71 C11 114.3(2)
C72 C71 H71A 108.7
C11 C71 H71A 108.7
C72 C71 H71B 108.7
C11 C71 H71B 108.7
H71A C71 H71B 107.6
C73 C72 C77 117.3(3)
C73 C72 C71 122.2(3)
C77 C72 C71 120.5(3)
C74 C73 C72 121.3(3)
C74 C73 H73 119.3
C72 C73 H73 119.3
C75 C74 C73 119.7(4)
C75 C74 H74 120.2
C73 C74 H74 120.2
C76 C75 C74 120.3(3)
C76 C75 H75 119.8
C74 C75 H75 119.8
C77 C76 C75 119.2(3)
C77 C76 H76 120.4
C75 C76 H76 120.4
C76 C77 C72 122.1(3)
C76 C77 H77 118.9
C72 C77 H77 118.9
O1 C78 H78A 109.5
O1 C78 H78B 109.5
H78A C78 H78B 109.5
O1 C78 H78C 109.5
H78A C78 H78C 109.5
H78B C78 H78C 109.5
C80 C79 C60 113.4(2)
C80 C79 H79A 108.9
C60 C79 H79A 108.9
C80 C79 H79B 108.9
C60 C79 H79B 108.9
H79A C79 H79B 107.7
C85 C80 C81 118.8(3)
C85 C80 C79 121.4(3)
C81 C80 C79 119.8(3)
C80 C81 C82 120.9(3)
C80 C81 H81 119.6
C82 C81 H81 119.6
C83 C82 C81 120.1(4)
C83 C82 H82 119.9
C81 C82 H82 119.9
C82 C83 C84 120.1(4)
C82 C83 H83 119.9
C84 C83 H83 119.9
C83 C84 C85 119.8(4)
C83 C84 H84 120.1
C85 C84 H84 120.1
C80 C85 C84 120.2(3)
C80 C85 H85 119.9
C84 C85 H85 119.9
O2 C86 H86A 109.5
O2 C86 H86B 109.5
H86A C86 H86B 109.5
O2 C86 H86C 109.5
H86A C86 H86C 109.5
H86B C86 H86C 109.5
C78 O1 C12 115.7(2)
C86 O2 C59 116.1(2)

loop_
_geom_bond_atom_site_label_1
_geom_bond_atom_site_label_2
_geom_bond_distance
C1 C2 1.372(4)
C1 C6 1.442(4)
C1 C9 1.464(4)
C2 C3 1.442(4)
C2 C12 1.534(4)
C3 C4 1.394(4)
C3 C14 1.434(4)
C4 C5 1.439(4)
C4 C17 1.448(4)
C5 C6 1.374(4)
C5 C19 1.451(4)
C6 C7 1.435(4)
C7 C21 1.424(4)
C7 C8 1.441(4)
C8 C24 1.413(4)
C8 C9 1.439(4)
C9 C10 1.364(4)
C10 C26 1.430(4)
C10 C11 1.531(4)
C11 C28 1.537(4)
C11 C71 1.573(4)
C11 C12 1.602(4)
C12 O1 1.441(3)
C12 C13 1.543(4)
C13 C30 1.376(4)
C13 C14 1.427(4)
C14 C15 1.403(4)
C15 C32 1.424(4)
C15 C16 1.457(4)
C16 C17 1.371(4)
C16 C34 1.459(4)
C17 C18 1.448(4)
C18 C36 1.408(4)
C18 C19 1.430(4)
C19 C20 1.421(4)
C20 C38 1.419(4)
C20 C21 1.463(4)
C21 C22 1.414(4)
C22 C23 1.431(4)
C22 C40 1.443(4)
C23 C24 1.421(4)
C23 C42 1.435(4)
C24 C25 1.450(4)
C25 C26 1.411(4)
C25 C44 1.423(4)
C26 C27 1.428(4)
C27 C28 1.418(4)
C27 C46 1.425(4)
C28 C29 1.372(4)
C29 C48 1.448(4)
C29 C30 1.462(4)
C30 C31 1.449(4)
C31 C32 1.392(4)
C31 C49 1.427(4)
C32 C33 1.455(4)
C33 C51 1.409(4)
C33 C34 1.428(4)
C34 C35 1.423(4)
C35 C53 1.418(4)
C35 C36 1.468(4)
C36 C37 1.419(4)
C37 C38 1.444(4)
C37 C55 1.451(4)
C38 C39 1.440(4)
C39 C40 1.391(4)
C39 C56 1.426(4)
C40 C41 1.448(4)
C41 C58 1.366(4)
C41 C42 1.467(4)
C42 C43 1.363(4)
C43 C44 1.445(4)
C43 C60 1.534(4)
C44 C45 1.411(4)
C45 C46 1.422(4)
C45 C61 1.428(4)
C46 C47 1.444(4)
C47 C48 1.417(4)
C47 C63 1.425(4)
C48 C49 1.432(4)
C49 C50 1.428(4)
C50 C64 1.404(4)
C50 C51 1.476(4)
C51 C52 1.419(4)
C52 C53 1.427(4)
C52 C66 1.441(4)
C53 C54 1.454(4)
C54 C55 1.379(4)
C54 C67 1.439(4)
C55 C56 1.451(4)
C56 C57 1.408(4)
C57 C58 1.433(4)
C57 C68 1.452(4)
C58 C59 1.540(4)
C59 O2 1.439(3)
C59 C69 1.546(4)
C59 C60 1.607(4)
C60 C61 1.525(4)
C60 C79 1.581(4)
C61 C62 1.360(4)
C62 C63 1.447(4)
C62 C70 1.467(4)
C63 C64 1.423(4)
C64 C65 1.449(4)
C65 C66 1.396(4)
C65 C70 1.427(4)
C66 C67 1.428(4)
C67 C68 1.401(4)
C68 C69 1.430(4)
C69 C70 1.375(4)
C71 C72 1.496(4)
C71 H71A 0.9700
C71 H71B 0.9700
C72 C73 1.386(4)
C72 C77 1.394(4)
C73 C74 1.385(5)
C73 H73 0.9300
C74 C75 1.381(5)
C74 H74 0.9300
C75 C76 1.379(6)
C75 H75 0.9300
C76 C77 1.376(5)
C76 H76 0.9300
C77 H77 0.9300
C78 O1 1.426(3)
C78 H78A 0.9600
C78 H78B 0.9600
C78 H78C 0.9600
C79 C80 1.515(4)
C79 H79A 0.9700
C79 H79B 0.9700
C80 C85 1.378(4)
C80 C81 1.386(4)
C81 C82 1.386(5)
C81 H81 0.9300
C82 C83 1.360(5)
C82 H82 0.9300
C83 C84 1.382(6)
C83 H83 0.9300
C84 C85 1.399(5)
C84 H84 0.9300
C85 H85 0.9300
C86 O2 1.427(4)
C86 H86A 0.9600
C86 H86B 0.9600
C86 H86C 0.9600

loop_
_platon_squeeze_void_nr
_platon_squeeze_void_average_x
_platon_squeeze_void_average_y
_platon_squeeze_void_average_z
_platon_squeeze_void_volume
_platon_squeeze_void_count_electrons
_platon_squeeze_void_content
1 0.000 0.000 0.500 267 79 ' '
2 -0.012 0.209 0.878 57 17 ' '
3 0.012 0.791 0.122 57 17 ' '
4 0.192 0.858 0.843 36 2 ' '
5 0.500 0.500 0.000 267 79 ' '
6 0.308 0.358 0.657 36 2 ' '
7 0.488 0.291 0.378 57 17 ' '
8 0.512 0.709 0.622 57 17 ' '
9 0.692 0.642 0.343 36 2 ' '
10 0.808 0.142 0.157 36 2 ' '
